data_1536480
loop_
_publ_author_name
'Welter, R.'
'Venturini, G.'
'Malaman, B.'
'Ressouche, E.'

_publ_section_title
;
 Crystallographic data and magnetic properties of new R T X compounds (R=
 La-Sm, Gd; T= Ru, Os; X= Si, Ge). Magnetic structure of Nd Ru Si
;
_journal_name_full 'Journal of Alloys Compd.'
_journal_page_first 165
_journal_page_last 172
_journal_volume 202
_journal_year 1993
_chemical_formula_sum 'Gd Ru Si'
_space_group_IT_number 129
_symmetry_space_group_name_Hall '-P 4a 2a'
_symmetry_space_group_name_H-M 'P 4/n m m :2'
_cell_angle_alpha 90
_cell_angle_beta 90
_cell_angle_gamma 90
_cell_formula_units_Z 2
_cell_length_a 4.173
_cell_length_b 4.173
_cell_length_c 6.586
_cell_volume 114.688
_citation_journal_id_ASTM JALCEU
_cod_data_source_file Welter_JALCEU_1993_684.cif
_cod_data_source_block Gd1Ru1Si1
_cod_original_cell_volume 114.6881
_cod_original_formula_sum 'Gd1 Ru1 Si1'
_cod_database_code 1536480

loop_
_symmetry_equiv_pos_as_xyz
x,y,z
-y+1/2,x,z
-x+1/2,-y+1/2,z
y,-x+1/2,z
x+1/2,-y,-z
y+1/2,x+1/2,-z
-x,y+1/2,-z
-y,-x,-z
-x,-y,-z
y-1/2,-x,-z
x-1/2,y-1/2,-z
-y,x-1/2,-z
-x-1/2,y,z
-y-1/2,-x-1/2,z
x,-y-1/2,z
y,x,z

loop_
_atom_site_label
_atom_site_type_symbol
_atom_site_fract_x
_atom_site_fract_y
_atom_site_fract_z
_atom_site_occupancy
_atom_site_U_iso_or_equiv
Ru1 Ru 0.75 0.25 0 1 0.0
Si1 Si 0.25 0.25 0.175 1 0.0
Gd1 Gd 0.25 0.25 0.679 1 0.0
